data_1570376
loop_
_publ_author_name
'Zeng, Hongkun'
'Wang, Lifeng'
'Su, Zhishan'
'Ying, Meijia'
'Lin, Lili'
'Feng, Xiaoming'

_publ_section_title
;
 Chiral cobalt(ii) complex-promoted asymmetric <i>para</i>-Claisen
 rearrangement of allyl &#x3b1;-naphthol ethers.
;
_journal_issue 47
_journal_name_full 'Chemical science'
_journal_page_first 13979
_journal_page_last 13985
_journal_paper_doi 10.1039/d3sc05677e
_journal_volume 14
_journal_year 2023
_chemical_absolute_configuration ad
_chemical_formula_moiety 'C26 H24 O3'
_chemical_formula_sum 'C26 H24 O3'
_chemical_formula_weight 384.45
_space_group_crystal_system orthorhombic
_space_group_IT_number 19
_space_group_name_Hall 'P 2ac 2ab'
_space_group_name_H-M_alt 'P 21 21 21'
_atom_sites_solution_hydrogens geom
_atom_sites_solution_primary dual
_audit_creation_method SHELXL-2019/1
_audit_update_record
;
2023-01-10 deposited with the CCDC.	2023-11-22 downloaded from the CCDC.
;
_cell_angle_alpha 90
_cell_angle_beta 90
_cell_angle_gamma 90
_cell_formula_units_Z 4
_cell_length_a 7.9089(2)
_cell_length_b 15.0721(3)
_cell_length_c 17.4446(4)
_cell_measurement_reflns_used 9203
_cell_measurement_temperature 173(2)
_cell_measurement_theta_max 78.71
_cell_measurement_theta_min 3.88
_cell_volume 2079.46(8)
_computing_cell_refinement 'Bruker SAINT'
_computing_data_collection 'Bruker APEX3'
_computing_data_reduction 'Bruker SAINT'
_computing_molecular_graphics 'Bruker SHELXTL'
_computing_publication_material 'Bruker SHELXTL'
_computing_structure_refinement 'SHELXL-2019/1 (Sheldrick, 2019)'
_computing_structure_solution 'SHELXT (Sheldrick 2008)'
_diffrn_ambient_temperature 173(2)
_diffrn_measured_fraction_theta_full 0.996
_diffrn_measured_fraction_theta_max 0.980
_diffrn_measurement_device_type 'Bruker D8 Venture Photon II'
_diffrn_measurement_method '\f and \w scans'
_diffrn_radiation_type CuK\a
_diffrn_radiation_wavelength 1.54178
_diffrn_reflns_av_R_equivalents 0.0385
_diffrn_reflns_av_unetI/netI 0.0370
_diffrn_reflns_Laue_measured_fraction_full 0.996
_diffrn_reflns_Laue_measured_fraction_max 0.980
_diffrn_reflns_limit_h_max 9
_diffrn_reflns_limit_h_min -9
_diffrn_reflns_limit_k_max 13
_diffrn_reflns_limit_k_min -18
_diffrn_reflns_limit_l_max 20
_diffrn_reflns_limit_l_min -22
_diffrn_reflns_number 12278
_diffrn_reflns_point_group_measured_fraction_full 0.995
_diffrn_reflns_point_group_measured_fraction_max 0.967
_diffrn_reflns_theta_full 67.679
_diffrn_reflns_theta_max 79.379
_diffrn_reflns_theta_min 3.876
_exptl_absorpt_coefficient_mu 0.628
_exptl_absorpt_correction_T_max 1.0000
_exptl_absorpt_correction_T_min 0.8201
_exptl_absorpt_correction_type numerical
_exptl_absorpt_process_details 'SADABS (Krause et al., 2015)'
_exptl_crystal_colour colourless
_exptl_crystal_density_diffrn 1.228
_exptl_crystal_description block
_exptl_crystal_F_000 816
_exptl_crystal_recrystallization_method 'Re-crystallisation from solvent: DCM, PE'
_exptl_crystal_size_max 0.256
_exptl_crystal_size_mid 0.139
_exptl_crystal_size_min 0.136
_refine_diff_density_max 0.138
_refine_diff_density_min -0.185
_refine_diff_density_rms 0.038
_refine_ls_abs_structure_details
; 
 Flack x determined using 1689 quotients [(I+)-(I-)]/[(I+)+(I-)] 
 (Parsons, Flack and Wagner, Acta Cryst. B69 (2013) 249-259). 
;
_refine_ls_abs_structure_Flack 0.01(9)
_refine_ls_extinction_method none
_refine_ls_goodness_of_fit_ref 1.060
_refine_ls_hydrogen_treatment constr
_refine_ls_matrix_type full
_refine_ls_number_parameters 264
_refine_ls_number_reflns 4362
_refine_ls_number_restraints 0
_refine_ls_restrained_S_all 1.060
_refine_ls_R_factor_all 0.0341
_refine_ls_R_factor_gt 0.0321
_refine_ls_shift/su_max 0.000
_refine_ls_shift/su_mean 0.000
_refine_ls_structure_factor_coef Fsqd
_refine_ls_weighting_details 'w=1/[\s^2^(Fo^2^)+(0.0295P)^2^+0.2888P] where P=(Fo^2^+2Fc^2^)/3'
_refine_ls_weighting_scheme calc
_refine_ls_wR_factor_gt 0.0758
_refine_ls_wR_factor_ref 0.0775
_reflns_Friedel_coverage 0.730
_reflns_Friedel_fraction_full 0.994
_reflns_Friedel_fraction_max 0.951
_reflns_number_gt 4170
_reflns_number_total 4362
_reflns_threshold_expression 'I > 2\s(I)'
_cod_data_source_file d3sc05677e2.cif
_cod_data_source_block wsj018
_cod_depositor_comments 'Adding full bibliography for 1570376--1570377.cif.'
_cod_database_code 1570376
_shelx_shelxl_version_number 2019/1
_shelx_space_group_comment
; 
The symmetry employed for this shelxl refinement is uniquely defined 
by the following loop, which should always be used as a source of 
symmetry information in preference to the above space-group names. 
They are only intended as comments. 
;
_shelx_estimated_absorpt_t_min 0.856
_shelx_estimated_absorpt_t_max 0.919

loop_
_space_group_symop_operation_xyz
'x, y, z'
'-x+1/2, -y, z+1/2'
'-x, y+1/2, -z+1/2'
'x+1/2, -y+1/2, -z'

loop_
_atom_site_label
_atom_site_type_symbol
_atom_site_fract_x
_atom_site_fract_y
_atom_site_fract_z
_atom_site_U_iso_or_equiv
_atom_site_adp_type
_atom_site_occupancy
_atom_site_site_symmetry_order
_atom_site_calc_flag
_atom_site_refinement_flags_posn
_atom_site_refinement_flags_adp
_atom_site_refinement_flags_occupancy
_atom_site_disorder_assembly
_atom_site_disorder_group
O1 O 0.92942(18) 0.92317(8) 0.69031(9) 0.0371(3) Uani 1 1 d . . . . .
O2 O 0.55644(17) 0.93114(8) 0.68499(7) 0.0295(3) Uani 1 1 d . . . . .
O3 O 0.50794(17) 0.81735(9) 0.60447(7) 0.0310(3) Uani 1 1 d . . . . .
C1 C 0.7147(2) 0.71608(11) 0.69774(10) 0.0229(3) Uani 1 1 d . . . . .
H1 H 0.607552 0.692482 0.683898 0.027 Uiso 1 1 calc R U . . .
C2 C 0.7370(2) 0.80321(10) 0.68783(9) 0.0212(3) Uani 1 1 d . . . . .
C3 C 0.9010(2) 0.84532(11) 0.70541(9) 0.0228(3) Uani 1 1 d . . . . .
C4 C 1.0329(2) 0.78760(10) 0.73981(9) 0.0206(3) Uani 1 1 d . . . . .
C5 C 1.1860(2) 0.82660(11) 0.76229(10) 0.0245(3) Uani 1 1 d . . . . .
H5 H 1.202311 0.888568 0.755622 0.029 Uiso 1 1 calc R U . . .
C6 C 1.3133(2) 0.77588(12) 0.79399(11) 0.0282(4) Uani 1 1 d . . . . .
H6 H 1.416362 0.802800 0.809502 0.034 Uiso 1 1 calc R U . . .
C7 C 1.2895(2) 0.68493(13) 0.80309(11) 0.0311(4) Uani 1 1 d . . . . .
H7 H 1.377241 0.649616 0.824365 0.037 Uiso 1 1 calc R U . . .
C8 C 1.1386(2) 0.64570(12) 0.78128(11) 0.0293(4) Uani 1 1 d . . . . .
H8 H 1.123997 0.583556 0.787548 0.035 Uiso 1 1 calc R U . . .
C9 C 1.0075(2) 0.69655(11) 0.75013(9) 0.0220(3) Uani 1 1 d . . . . .
C10 C 0.8423(2) 0.65223(10) 0.72855(10) 0.0225(3) Uani 1 1 d . . . . .
C11 C 0.8789(2) 0.58173(12) 0.66452(11) 0.0294(4) Uani 1 1 d . . . . .
H11A H 0.943567 0.610270 0.622663 0.035 Uiso 1 1 calc R U . . .
H11B H 0.949881 0.533834 0.686236 0.035 Uiso 1 1 calc R U . . .
C12 C 0.7245(3) 0.54286(11) 0.63278(11) 0.0307(4) Uani 1 1 d . . . . .
C13 C 0.5912(3) 0.51815(12) 0.60826(11) 0.0313(4) Uani 1 1 d . . . . .
C14 C 0.4301(2) 0.49071(11) 0.57805(10) 0.0272(3) Uani 1 1 d . . . . .
C15 C 0.3895(3) 0.50796(12) 0.50153(11) 0.0325(4) Uani 1 1 d . . . . .
H15 H 0.467865 0.538287 0.469651 0.039 Uiso 1 1 calc R U . . .
C16 C 0.2354(3) 0.48096(12) 0.47209(11) 0.0361(4) Uani 1 1 d . . . . .
H16 H 0.208976 0.492348 0.419886 0.043 Uiso 1 1 calc R U . . .
C17 C 0.1198(3) 0.43758(14) 0.51807(12) 0.0375(4) Uani 1 1 d . . . . .
H17 H 0.013931 0.419401 0.497651 0.045 Uiso 1 1 calc R U . . .
C18 C 0.1589(3) 0.42063(14) 0.59433(12) 0.0361(4) Uani 1 1 d . . . . .
H18 H 0.079540 0.390718 0.626019 0.043 Uiso 1 1 calc R U . . .
C19 C 0.3125(2) 0.44704(13) 0.62433(11) 0.0318(4) Uani 1 1 d . . . . .
H19 H 0.338252 0.435456 0.676578 0.038 Uiso 1 1 calc R U . . .
C21 C 0.5927(2) 0.85937(11) 0.65982(9) 0.0229(3) Uani 1 1 d . . . . .
C22 C 0.3572(3) 0.86056(13) 0.57431(12) 0.0348(4) Uani 1 1 d . . . . .
H22A H 0.388787 0.907059 0.536870 0.042 Uiso 1 1 calc R U . . .
H22B H 0.292115 0.888505 0.616350 0.042 Uiso 1 1 calc R U . . .
C23 C 0.2542(3) 0.79011(17) 0.53628(16) 0.0528(6) Uani 1 1 d . . . . .
H23A H 0.154483 0.817037 0.512384 0.079 Uiso 1 1 calc R U . . .
H23B H 0.218075 0.746476 0.574576 0.079 Uiso 1 1 calc R U . . .
H23C H 0.322453 0.760596 0.496938 0.079 Uiso 1 1 calc R U . . .
C24 C 0.7636(2) 0.60398(11) 0.79887(10) 0.0263(3) Uani 1 1 d . . . . .
H24A H 0.654628 0.577146 0.783254 0.032 Uiso 1 1 calc R U . . .
H24B H 0.839850 0.555211 0.814662 0.032 Uiso 1 1 calc R U . . .
C25 C 0.7335(2) 0.66345(12) 0.86632(10) 0.0288(4) Uani 1 1 d . . . . .
H25 H 0.662950 0.713763 0.859045 0.035 Uiso 1 1 calc R U . . .
C26 C 0.7980(3) 0.65078(16) 0.93479(13) 0.0433(5) Uani 1 1 d . . . . .
H26 H 0.869561 0.600646 0.940778 0.052 Uiso 1 1 calc R U . . .
C27 C 0.7707(4) 0.70676(19) 1.00411(13) 0.0550(6) Uani 1 1 d . . . . .
H27A H 0.722294 0.670407 1.045185 0.082 Uiso 1 1 calc R U . . .
H27B H 0.692884 0.755253 0.991667 0.082 Uiso 1 1 calc R U . . .
H27C H 0.879103 0.731432 1.021069 0.082 Uiso 1 1 calc R U . . .

loop_
_atom_site_aniso_label
_atom_site_aniso_U_11
_atom_site_aniso_U_22
_atom_site_aniso_U_33
_atom_site_aniso_U_23
_atom_site_aniso_U_13
_atom_site_aniso_U_12
O1 0.0351(7) 0.0196(6) 0.0566(8) 0.0087(6) -0.0095(6) -0.0045(5)
O2 0.0336(6) 0.0239(6) 0.0312(6) -0.0011(5) -0.0026(5) 0.0087(5)
O3 0.0300(6) 0.0312(6) 0.0318(6) -0.0051(5) -0.0103(5) 0.0084(5)
C1 0.0178(7) 0.0219(7) 0.0290(8) -0.0017(6) -0.0020(6) 0.0003(6)
C2 0.0215(7) 0.0199(7) 0.0221(7) 0.0002(6) -0.0009(6) 0.0026(6)
C3 0.0253(8) 0.0194(7) 0.0238(7) -0.0007(6) 0.0005(6) -0.0004(6)
C4 0.0199(7) 0.0201(7) 0.0217(7) -0.0014(5) 0.0030(6) -0.0013(6)
C5 0.0230(8) 0.0234(7) 0.0270(8) -0.0011(6) 0.0024(6) -0.0040(6)
C6 0.0195(8) 0.0326(9) 0.0327(9) -0.0006(7) 0.0001(6) -0.0050(6)
C7 0.0195(8) 0.0330(9) 0.0408(9) 0.0062(8) -0.0026(7) 0.0022(7)
C8 0.0223(8) 0.0235(7) 0.0420(10) 0.0057(7) -0.0008(7) 0.0000(7)
C9 0.0182(7) 0.0214(7) 0.0263(7) 0.0013(6) 0.0020(6) -0.0005(6)
C10 0.0193(7) 0.0163(7) 0.0320(8) 0.0009(6) -0.0004(6) -0.0006(6)
C11 0.0253(8) 0.0242(8) 0.0386(9) -0.0057(7) -0.0005(7) 0.0009(7)
C12 0.0336(10) 0.0213(8) 0.0371(9) -0.0036(7) -0.0025(8) 0.0007(7)
C13 0.0339(10) 0.0239(8) 0.0362(9) -0.0033(7) -0.0038(8) 0.0001(7)
C14 0.0286(8) 0.0210(7) 0.0320(8) -0.0042(6) -0.0038(7) 0.0014(7)
C15 0.0393(10) 0.0261(8) 0.0323(9) 0.0029(7) -0.0010(8) -0.0006(8)
C16 0.0446(11) 0.0305(9) 0.0332(9) 0.0021(7) -0.0120(8) 0.0028(8)
C17 0.0319(10) 0.0353(10) 0.0453(11) -0.0041(8) -0.0111(8) 0.0013(8)
C18 0.0309(9) 0.0395(10) 0.0378(10) 0.0006(8) 0.0037(8) -0.0037(8)
C19 0.0344(10) 0.0338(9) 0.0273(8) 0.0003(7) -0.0015(7) 0.0012(8)
C21 0.0239(8) 0.0231(7) 0.0218(7) 0.0017(6) -0.0013(6) 0.0021(6)
C22 0.0309(10) 0.0377(10) 0.0357(9) 0.0029(8) -0.0108(8) 0.0078(8)
C23 0.0410(12) 0.0535(13) 0.0640(15) -0.0061(11) -0.0253(11) 0.0028(11)
C24 0.0206(7) 0.0217(7) 0.0368(9) 0.0044(6) -0.0003(7) -0.0029(6)
C25 0.0206(8) 0.0319(8) 0.0339(8) 0.0033(7) 0.0009(7) -0.0025(7)
C26 0.0421(12) 0.0462(12) 0.0415(11) 0.0061(9) -0.0064(9) -0.0020(10)
C27 0.0563(14) 0.0731(17) 0.0355(10) -0.0023(11) -0.0026(10) -0.0244(14)

loop_
_atom_type_symbol
_atom_type_description
_atom_type_scat_dispersion_real
_atom_type_scat_dispersion_imag
_atom_type_scat_source
C C 0.0181 0.0091 'International Tables Vol C Tables 4.2.6.8 and 6.1.1.4'
H H 0.0000 0.0000 'International Tables Vol C Tables 4.2.6.8 and 6.1.1.4'
O O 0.0492 0.0322 'International Tables Vol C Tables 4.2.6.8 and 6.1.1.4'

loop_
_geom_angle_atom_site_label_1
_geom_angle_atom_site_label_2
_geom_angle_atom_site_label_3
_geom_angle
_geom_angle_site_symmetry_1
_geom_angle_site_symmetry_3
_geom_angle_publ_flag
C21 O3 C22 117.39(13) . . ?
C2 C1 C10 126.16(15) . . ?
C1 C2 C3 120.76(14) . . ?
C1 C2 C21 119.71(15) . . ?
C3 C2 C21 119.51(14) . . ?
O1 C3 C2 121.92(15) . . ?
O1 C3 C4 121.36(16) . . ?
C2 C3 C4 116.69(14) . . ?
C9 C4 C5 119.96(15) . . ?
C9 C4 C3 121.75(14) . . ?
C5 C4 C3 118.29(14) . . ?
C6 C5 C4 120.66(15) . . ?
C5 C6 C7 119.51(16) . . ?
C8 C7 C6 120.35(16) . . ?
C7 C8 C9 120.76(16) . . ?
C4 C9 C8 118.74(15) . . ?
C4 C9 C10 121.65(14) . . ?
C8 C9 C10 119.61(14) . . ?
C1 C10 C9 112.83(13) . . ?
C1 C10 C24 108.29(13) . . ?
C9 C10 C24 110.82(14) . . ?
C1 C10 C11 107.73(14) . . ?
C9 C10 C11 108.48(13) . . ?
C24 C10 C11 108.57(13) . . ?
C12 C11 C10 112.78(15) . . ?
C13 C12 C11 174.10(19) . . ?
C12 C13 C14 178.5(2) . . ?
C19 C14 C15 119.16(17) . . ?
C19 C14 C13 120.87(17) . . ?
C15 C14 C13 119.97(18) . . ?
C16 C15 C14 120.14(18) . . ?
C17 C16 C15 120.46(18) . . ?
C16 C17 C18 119.71(19) . . ?
C19 C18 C17 120.37(19) . . ?
C18 C19 C14 120.16(17) . . ?
O2 C21 O3 124.81(16) . . ?
O2 C21 C2 124.72(15) . . ?
O3 C21 C2 110.44(13) . . ?
O3 C22 C23 106.79(16) . . ?
C25 C24 C10 113.77(14) . . ?
C26 C25 C24 124.47(19) . . ?
C25 C26 C27 126.9(2) . . ?

loop_
_geom_bond_atom_site_label_1
_geom_bond_atom_site_label_2
_geom_bond_distance
_geom_bond_site_symmetry_2
_geom_bond_publ_flag
O1 C3 1.223(2) . ?
O2 C21 1.202(2) . ?
O3 C21 1.335(2) . ?
O3 C22 1.457(2) . ?
C1 C2 1.336(2) . ?
C1 C10 1.495(2) . ?
C2 C3 1.477(2) . ?
C2 C21 1.502(2) . ?
C3 C4 1.485(2) . ?
C4 C9 1.398(2) . ?
C4 C5 1.402(2) . ?
C5 C6 1.379(3) . ?
C6 C7 1.393(3) . ?
C7 C8 1.385(3) . ?
C8 C9 1.400(2) . ?
C9 C10 1.514(2) . ?
C10 C24 1.556(2) . ?
C10 C11 1.568(2) . ?
C11 C12 1.463(3) . ?
C12 C13 1.198(3) . ?
C13 C14 1.440(3) . ?
C14 C19 1.396(3) . ?
C14 C15 1.397(3) . ?
C15 C16 1.384(3) . ?
C16 C17 1.381(3) . ?
C17 C18 1.390(3) . ?
C18 C19 1.382(3) . ?
C22 C23 1.494(3) . ?
C24 C25 1.498(3) . ?
C25 C26 1.313(3) . ?
C26 C27 1.490(3) . ?

loop_
_geom_torsion_atom_site_label_1
_geom_torsion_atom_site_label_2
_geom_torsion_atom_site_label_3
_geom_torsion_atom_site_label_4
_geom_torsion
_geom_torsion_site_symmetry_1
_geom_torsion_site_symmetry_2
_geom_torsion_site_symmetry_3
_geom_torsion_site_symmetry_4
_geom_torsion_publ_flag
C10 C1 C2 C3 2.0(3) . . . . ?
C10 C1 C2 C21 -176.94(15) . . . . ?
C1 C2 C3 O1 173.22(17) . . . . ?
C21 C2 C3 O1 -7.9(2) . . . . ?
C1 C2 C3 C4 -4.6(2) . . . . ?
C21 C2 C3 C4 174.34(13) . . . . ?
O1 C3 C4 C9 -173.43(17) . . . . ?
C2 C3 C4 C9 4.4(2) . . . . ?
O1 C3 C4 C5 6.7(2) . . . . ?
C2 C3 C4 C5 -175.56(14) . . . . ?
C9 C4 C5 C6 0.6(2) . . . . ?
C3 C4 C5 C6 -179.48(15) . . . . ?
C4 C5 C6 C7 0.5(3) . . . . ?
C5 C6 C7 C8 -0.7(3) . . . . ?
C6 C7 C8 C9 -0.3(3) . . . . ?
C5 C4 C9 C8 -1.5(2) . . . . ?
C3 C4 C9 C8 178.54(15) . . . . ?
C5 C4 C9 C10 178.40(15) . . . . ?
C3 C4 C9 C10 -1.5(2) . . . . ?
C7 C8 C9 C4 1.4(3) . . . . ?
C7 C8 C9 C10 -178.55(17) . . . . ?
C2 C1 C10 C9 1.0(2) . . . . ?
C2 C1 C10 C24 124.02(18) . . . . ?
C2 C1 C10 C11 -118.73(18) . . . . ?
C4 C9 C10 C1 -1.2(2) . . . . ?
C8 C9 C10 C1 178.76(16) . . . . ?
C4 C9 C10 C24 -122.80(16) . . . . ?
C8 C9 C10 C24 57.1(2) . . . . ?
C4 C9 C10 C11 118.10(17) . . . . ?
C8 C9 C10 C11 -62.0(2) . . . . ?
C1 C10 C11 C12 -50.40(19) . . . . ?
C9 C10 C11 C12 -172.83(15) . . . . ?
C24 C10 C11 C12 66.67(19) . . . . ?
C19 C14 C15 C16 -0.8(3) . . . . ?
C13 C14 C15 C16 179.39(17) . . . . ?
C14 C15 C16 C17 0.6(3) . . . . ?
C15 C16 C17 C18 -0.3(3) . . . . ?
C16 C17 C18 C19 0.1(3) . . . . ?
C17 C18 C19 C14 -0.3(3) . . . . ?
C15 C14 C19 C18 0.6(3) . . . . ?
C13 C14 C19 C18 -179.58(18) . . . . ?
C22 O3 C21 O2 -2.1(3) . . . . ?
C22 O3 C21 C2 176.21(15) . . . . ?
C1 C2 C21 O2 137.12(18) . . . . ?
C3 C2 C21 O2 -41.8(2) . . . . ?
C1 C2 C21 O3 -41.2(2) . . . . ?
C3 C2 C21 O3 139.86(15) . . . . ?
C21 O3 C22 C23 -160.10(18) . . . . ?
C1 C10 C24 C25 -67.22(18) . . . . ?
C9 C10 C24 C25 57.03(18) . . . . ?
C11 C10 C24 C25 176.08(14) . . . . ?
C10 C24 C25 C26 -122.2(2) . . . . ?
C24 C25 C26 C27 -179.1(2) . . . . ?
